data_2004535
loop_
_publ_author_name
'Loll, P. J.'
'Garavito, R. M.'
'Carrell, C. J.'
'Carrell, H. L.'

_publ_section_title
;
 2-Bromoacetoxybenzoic Acid, a Brominated Aspirin Analog
;
_journal_issue 2
_journal_name_full 'Acta Crystallographica Section C'
_journal_page_first 375
_journal_page_last 377
_journal_paper_doi 10.1107/S0108270195010390
_journal_volume 52
_journal_year 1996
_chemical_formula_sum 'C9 H7 Br O4'
_chemical_formula_weight 259.06
_chemical_melting_point 409.5
_chemical_name_common 'bromacetyl salicylic acid'
_chemical_name_systematic
;
 2-bromoacetoxy-benzoic acid
;
_space_group_IT_number 14
_symmetry_cell_setting monoclinic
_symmetry_space_group_name_Hall '-P 2yn'
_symmetry_space_group_name_H-M 'P 1 21/n 1'
_audit_creation_method SHELXL
_cell_angle_alpha 90.00
_cell_angle_beta 92.50(2)
_cell_angle_gamma 90.00
_cell_formula_units_Z 4
_cell_length_a 12.438(6)
_cell_length_b 4.726(3)
_cell_length_c 16.703(6)
_cell_measurement_reflns_used 250
_cell_measurement_temperature 296
_cell_measurement_theta_max 18.8
_cell_measurement_theta_min 5.8
_cell_volume 980.9(9)
_computing_cell_refinement MADNES
_computing_data_collection 'MADNES (Messerschmidt & Pflugrath, 1987)'
_computing_data_reduction MADNES
_computing_molecular_graphics
;
FRODO (Jones, 1982), ORTEPII (Johnson, 1976) and
PLUTO (Motherwell & Clegg, 1978)
;
_computing_structure_refinement 'SHELXL93 (Sheldrick, 1993)'
_computing_structure_solution 'CCP4 Suite (Collaborative Computational Project, Number 4, 1994)'
_diffrn_ambient_temperature 296
_diffrn_measurement_device 'Enraf-Nonius Fast area detector'
_diffrn_measurement_method 'rotation method, on-line box integration'
_diffrn_radiation_monochromator graphite
_diffrn_radiation_source 'Enraf-Nonius rotating anode'
_diffrn_radiation_type MoK\a
_diffrn_radiation_wavelength 0.71073
_diffrn_reflns_av_R_equivalents 0.084
_diffrn_reflns_av_sigmaI/netI 0.0510
_diffrn_reflns_limit_h_max 13
_diffrn_reflns_limit_h_min 0
_diffrn_reflns_limit_k_max 5
_diffrn_reflns_limit_k_min 0
_diffrn_reflns_limit_l_max 18
_diffrn_reflns_limit_l_min -18
_diffrn_reflns_number 8147
_diffrn_reflns_theta_max 23.28
_diffrn_reflns_theta_min 2.44
_diffrn_standards_number no
_exptl_absorpt_coefficient_mu 4.175
_exptl_absorpt_correction_type none
_exptl_crystal_colour colorless
_exptl_crystal_density_diffrn 1.754
_exptl_crystal_description block
_exptl_crystal_F_000 512
_exptl_crystal_size_max 0.43
_exptl_crystal_size_mid 0.22
_exptl_crystal_size_min 0.18
_refine_diff_density_max 0.408
_refine_diff_density_min -0.490
_refine_ls_extinction_method none
_refine_ls_goodness_of_fit_all 0.961
_refine_ls_goodness_of_fit_obs 1.117
_refine_ls_hydrogen_treatment noref
_refine_ls_matrix_type full
_refine_ls_number_parameters 147
_refine_ls_number_reflns 1404
_refine_ls_number_restraints 1
_refine_ls_restrained_S_all 0.963
_refine_ls_restrained_S_obs 1.120
_refine_ls_R_factor_all 0.0570
_refine_ls_R_factor_obs 0.0413
_refine_ls_shift/esd_max -0.001
_refine_ls_shift/esd_mean 0.000
_refine_ls_structure_factor_coef Fsqd
_refine_ls_weighting_scheme
;
calc w = 1/[\s^2^(F~o~^2^) + (0.0726P)^2^]
where P = (F~o~^2^ + 2F~c~^2^)/3
;
_refine_ls_wR_factor_all 0.1114
_refine_ls_wR_factor_obs 0.1047
_reflns_number_observed 963
_reflns_number_total 1404
_reflns_observed_criterion >2sigma(I)
_cod_data_source_file pt1028.cif
_cod_data_source_block pt1028
_cod_original_sg_symbol_H-M 'P 21/n'
_cod_database_code 2004535

loop_
_symmetry_equiv_pos_as_xyz
'x, y, z'
'-x+1/2, y+1/2, -z+1/2'
'-x, -y, -z'
'x-1/2, -y-1/2, z-1/2'

loop_
_atom_site_aniso_label
_atom_site_aniso_U_11
_atom_site_aniso_U_22
_atom_site_aniso_U_33
_atom_site_aniso_U_12
_atom_site_aniso_U_13
_atom_site_aniso_U_23
Br1 0.076(2) 0.0773(14) 0.0522(10) -0.0231(14) -0.0171(8) 0.0063(9)
Br2 0.144(5) 0.089(2) 0.060(2) 0.013(2) -0.040(3) -0.010(2)
O1 0.059(2) 0.085(2) 0.052(2) 0.0206(15) -0.0018(14) -0.0173(15)
O2 0.061(2) 0.078(2) 0.0389(15) 0.0200(15) -0.0022(13) -0.0055(14)
O3 0.0490(15) 0.0390(13) 0.060(2) -0.0040(12) 0.0033(12) -0.0017(13)
O4 0.060(2) 0.047(2) 0.059(2) -0.0122(13) -0.0006(13) 0.0029(14)
C1 0.041(2) 0.042(2) 0.040(2) -0.007(2) 0.007(2) 0.000(2)
C2 0.041(2) 0.040(2) 0.047(2) -0.011(2) 0.000(2) 0.001(2)
C3 0.060(2) 0.060(3) 0.050(2) -0.010(2) 0.003(2) -0.012(2)
C4 0.074(3) 0.073(3) 0.046(2) -0.024(3) -0.003(2) -0.009(2)
C5 0.056(2) 0.075(3) 0.051(3) -0.010(2) -0.009(2) 0.005(2)
C6 0.043(2) 0.061(2) 0.050(2) -0.002(2) 0.000(2) 0.000(2)
C7 0.045(2) 0.051(2) 0.046(2) 0.000(2) 0.008(2) 0.002(2)
C8 0.046(2) 0.042(2) 0.048(2) 0.003(2) -0.001(2) -0.014(2)
C9 0.068(3) 0.054(2) 0.084(3) -0.002(2) -0.020(2) 0.000(2)

loop_
_atom_site_label
_atom_site_occupancy
_atom_site_fract_x
_atom_site_fract_y
_atom_site_fract_z
_atom_site_U_iso_or_equiv
_atom_site_thermal_displace_type
_atom_site_calc_flag
_atom_site_refinement_flags
_atom_site_disorder_group
_atom_site_type_symbol
Br1 .60(3) .1360(4) .5171(9) .0393(2) .0690(9) Uani d PD 1 Br
Br2 .40(3) .1610(14) .5006(16) .0260(7) .099(2) Uani d PD 2 Br
O1 1 .5964(2) -.0175(6) .0830(2) .0652(9) Uani d . . O
H1 1 .5780 -0.0855 .0394 .098 Uiso calc R . H
O2 1 .4487(2) .2386(6) .06007(15) .0597(8) Uani d . . O
O3 1 .4053(2) .6366(5) .1702(2) .0493(7) Uani d . . O
O4 1 .2780(2) .3106(6) .1891(2) .0555(7) Uani d . . O
C1 1 .5426(3) .2725(7) .1872(2) .0407(8) Uani d . . C
C2 1 .4804(3) .4849(7) .2186(2) .0427(9) Uani d . . C
C3 1 .4951(3) .5720(9) .2969(3) .0566(11) Uani d . . C
H3 1 .4522 .7145 .3170 .085 Uiso calc R . H
C4 1 .5739(4) .4461(9) .3455(3) .0644(12) Uani d . . C
H4 1 .5836 .5021 .3987 .097 Uiso calc R . H
C5 1 .6383(3) .2379(9) .3155(2) .0610(11) Uani d . . C
H5 1 .6924 .1564 .3481 .091 Uiso calc R . H
C6 1 .6226(3) .1511(9) .2377(2) .0514(10) Uani d . . C
H6 1 .6659 .0089 .2180 .077 Uiso calc R . H
C7 1 .5252(3) .1640(8) .1041(2) .0471(9) Uani d . . C
C8 1 .3064(3) .5212(8) .1583(2) .0457(10) Uani d . . C
C9 1 .2421(3) .7108(8) .1030(3) .0692(13) Uani d D . C
H9A1 .60(3) .2905 .8069 .0680 .104 Uiso calc PR 1 H
H9B1 .60(3) .2071 .8538 .1344 .104 Uiso calc PR 1 H
H9A2 .40(3) .2901 .8374 .0761 .104 Uiso calc PR 2 H
H9B2 .40(3) .1940 .8251 .1338 .104 Uiso calc PR 2 H

loop_
_atom_type_symbol
_atom_type_description
_atom_type_scat_dispersion_real
_atom_type_scat_dispersion_imag
_atom_type_scat_source
C C 0.0033 0.0016 'International Tables Vol C Tables 4.2.6.8 and 6.1.1.4'
H H 0.0000 0.0000 'International Tables Vol C Tables 4.2.6.8 and 6.1.1.4'
O O 0.0106 0.0060 'International Tables Vol C Tables 4.2.6.8 and 6.1.1.4'
Br Br -0.2901 2.4595 'International Tables Vol C Tables 4.2.6.8 and 6.1.1.4'

loop_
_geom_angle_atom_site_label_1
_geom_angle_atom_site_label_2
_geom_angle_atom_site_label_3
_geom_angle
_geom_angle_publ_flag
C8 O3 C2 117.1(3) yes
C2 C1 C6 117.6(3) yes
C2 C1 C7 122.9(3) yes
C6 C1 C7 119.5(3) yes
C3 C2 C1 121.6(4) yes
C3 C2 O3 116.9(3) yes
C1 C2 O3 121.3(3) yes
C2 C3 C4 119.4(4) yes
C5 C4 C3 120.3(4) yes
C6 C5 C4 119.8(4) yes
C5 C6 C1 121.2(4) yes
O2 C7 O1 123.4(3) yes
O2 C7 C1 122.5(3) yes
O1 C7 C1 114.1(3) yes
O4 C8 O3 124.3(4) yes
O4 C8 C9 127.8(4) yes
O3 C8 C9 107.9(3) yes
C8 C9 Br2 111.2(4) yes
C8 C9 Br1 113.5(3) yes

loop_
_geom_bond_atom_site_label_1
_geom_bond_atom_site_label_2
_geom_bond_distance
_geom_bond_publ_flag
Br1 C9 1.894(4) yes
Br2 C9 1.882(5) yes
O1 C7 1.293(4) yes
O2 C7 1.229(4) yes
O3 C8 1.353(4) yes
O3 C2 1.405(4) yes
O4 C8 1.182(4) yes
C1 C2 1.385(5) yes
C1 C6 1.399(5) yes
C1 C7 1.487(5) yes
C2 C3 1.376(6) yes
C3 C4 1.380(6) yes
C4 C5 1.376(6) yes
C5 C6 1.370(6) yes
C8 C9 1.494(5) yes
